data_1547312
loop_
_publ_author_name
'Arunprasath, Dhanarajan'
'Devi Bala, Balasubramanian'
'Sekar, Govindasamy'

_publ_section_title
;
 Stereoselective Construction of \a-Tetralone-Fused Spirooxindoles via
 Pd-Catalyzed Domino Carbene Migratory Insertion/Conjugate Addition
 Sequence.
;
_journal_issue 19
_journal_name_full 'Organic letters'
_journal_page_first 5280
_journal_page_last 5283
_journal_paper_doi 10.1021/acs.orglett.7b02555
_journal_volume 19
_journal_year 2017
_chemical_formula_sum 'C24 H19 N O2'
_chemical_formula_weight 353.40
_space_group_crystal_system triclinic
_space_group_IT_number 2
_space_group_name_Hall '-P 1'
_space_group_name_H-M_alt 'P -1'
_symmetry_space_group_name_Hall '-P 1'
_symmetry_space_group_name_H-M 'P -1'
_atom_sites_solution_hydrogens geom
_audit_creation_method SHELXL-2014/7
_cell_angle_alpha 71.7186(15)
_cell_angle_beta 77.0693(12)
_cell_angle_gamma 66.7601(9)
_cell_formula_units_Z 2
_cell_length_a 8.5275(3)
_cell_length_b 10.4444(3)
_cell_length_c 11.7063(4)
_cell_measurement_reflns_used 4733
_cell_measurement_temperature 296(2)
_cell_measurement_theta_max 25.37
_cell_measurement_theta_min 2.48
_cell_volume 903.67(5)
_computing_cell_refinement 'Bruker SAINT'
_computing_data_collection 'Bruker APEX2'
_computing_data_reduction 'Bruker SAINT'
_computing_molecular_graphics 'Bruker SHELXTL'
_computing_publication_material 'Bruker SHELXTL'
_computing_structure_refinement 'SHELXL-2014/7 (Sheldrick, 2014)'
_computing_structure_solution 'SHELXS-97 (Sheldrick 2008)'
_diffrn_ambient_temperature 296(2)
_diffrn_measured_fraction_theta_full 1.000
_diffrn_measured_fraction_theta_max 1.000
_diffrn_measurement_device_type 'Bruker APEX-II CCD'
_diffrn_measurement_method '\f and \w scans'
_diffrn_radiation_type MoK\a
_diffrn_radiation_wavelength 0.71073
_diffrn_reflns_av_R_equivalents 0.0213
_diffrn_reflns_av_unetI/netI 0.0225
_diffrn_reflns_Laue_measured_fraction_full 1.000
_diffrn_reflns_Laue_measured_fraction_max 1.000
_diffrn_reflns_limit_h_max 10
_diffrn_reflns_limit_h_min -10
_diffrn_reflns_limit_k_max 12
_diffrn_reflns_limit_k_min -12
_diffrn_reflns_limit_l_max 13
_diffrn_reflns_limit_l_min -12
_diffrn_reflns_number 11421
_diffrn_reflns_point_group_measured_fraction_full 1.000
_diffrn_reflns_point_group_measured_fraction_max 1.000
_diffrn_reflns_theta_full 24.996
_diffrn_reflns_theta_max 24.996
_diffrn_reflns_theta_min 1.844
_exptl_absorpt_coefficient_mu 0.082
_exptl_absorpt_correction_T_max 0.990
_exptl_absorpt_correction_T_min 0.980
_exptl_absorpt_correction_type multi-scan
_exptl_absorpt_process_details 'SADABS V2014/5(Bruker AXS.Inc)'
_exptl_crystal_colour colourless
_exptl_crystal_density_diffrn 1.299
_exptl_crystal_description Block
_exptl_crystal_F_000 372
_exptl_crystal_size_max 0.250
_exptl_crystal_size_mid 0.220
_exptl_crystal_size_min 0.120
_refine_diff_density_max 0.233
_refine_diff_density_min -0.255
_refine_diff_density_rms 0.035
_refine_ls_extinction_method none
_refine_ls_goodness_of_fit_ref 1.039
_refine_ls_hydrogen_treatment constr
_refine_ls_matrix_type full
_refine_ls_number_parameters 245
_refine_ls_number_reflns 3187
_refine_ls_number_restraints 0
_refine_ls_restrained_S_all 1.039
_refine_ls_R_factor_all 0.0557
_refine_ls_R_factor_gt 0.0425
_refine_ls_shift/su_max 0.000
_refine_ls_shift/su_mean 0.000
_refine_ls_structure_factor_coef Fsqd
_refine_ls_weighting_details 'w=1/[\s^2^(Fo^2^)+(0.0490P)^2^+0.2497P] where P=(Fo^2^+2Fc^2^)/3'
_refine_ls_weighting_scheme calc
_refine_ls_wR_factor_gt 0.1028
_refine_ls_wR_factor_ref 0.1121
_reflns_Friedel_coverage 0.000
_reflns_number_gt 2536
_reflns_number_total 3187
_reflns_threshold_expression 'I > 2\s(I)'
_cod_data_source_file ol7b02555_si_002.cif
_cod_data_source_block acn
_cod_depositor_comments 'Adding full bibliography for 1547312--1547317.cif.'
_cod_original_cell_volume 903.68(6)
_cod_database_code 1547312
_shelx_shelxl_version_number 2014/7
_shelx_space_group_comment
; 
The symmetry employed for this shelxl refinement is uniquely defined 
by the following loop, which should always be used as a source of 
symmetry information in preference to the above space-group names. 
They are only intended as comments. 
;
_shelx_estimated_absorpt_t_min 0.980
_shelx_estimated_absorpt_t_max 0.990

loop_
_space_group_symop_operation_xyz
'x, y, z'
'-x, -y, -z'

loop_
_atom_site_label
_atom_site_type_symbol
_atom_site_fract_x
_atom_site_fract_y
_atom_site_fract_z
_atom_site_U_iso_or_equiv
_atom_site_adp_type
_atom_site_occupancy
_atom_site_site_symmetry_order
_atom_site_calc_flag
_atom_site_refinement_flags_posn
_atom_site_refinement_flags_adp
C1 C 0.7565(2) 0.28752(19) 0.68822(15) 0.0466(4) Uani 1 1 d . .
H1 H 0.7410 0.3042 0.6080 0.056 Uiso 1 1 calc R U
C2 C 0.9011(2) 0.1786(2) 0.73389(18) 0.0562(5) Uani 1 1 d . .
H2 H 0.9807 0.1218 0.6848 0.067 Uiso 1 1 calc R U
C3 C 0.9275(3) 0.1539(2) 0.85159(19) 0.0592(5) Uani 1 1 d . .
H3 H 1.0251 0.0808 0.8824 0.071 Uiso 1 1 calc R U
C4 C 0.8089(3) 0.2381(2) 0.92346(19) 0.0637(5) Uani 1 1 d . .
H4 H 0.8267 0.2222 1.0030 0.076 Uiso 1 1 calc R U
C5 C 0.6637(2) 0.3459(2) 0.87830(16) 0.0542(5) Uani 1 1 d . .
H5 H 0.5842 0.4017 0.9282 0.065 Uiso 1 1 calc R U
C6 C 0.6339(2) 0.37262(17) 0.75988(14) 0.0381(4) Uani 1 1 d . .
C7 C 0.4743(2) 0.48818(16) 0.70713(14) 0.0364(4) Uani 1 1 d . .
H7 H 0.5047 0.5135 0.6192 0.044 Uiso 1 1 calc R U
C8 C 0.4166(2) 0.62700(19) 0.74771(17) 0.0491(4) Uani 1 1 d . .
H8A H 0.3871 0.6061 0.8349 0.059 Uiso 1 1 calc R U
H8B H 0.5115 0.6621 0.7287 0.059 Uiso 1 1 calc R U
C9 C 0.2656(3) 0.7423(2) 0.68879(19) 0.0571(5) Uani 1 1 d . .
C10 C 0.1396(2) 0.69819(17) 0.65723(14) 0.0409(4) Uani 1 1 d . .
C11 C -0.0083(2) 0.8042(2) 0.60884(16) 0.0517(5) Uani 1 1 d . .
H11 H -0.0237 0.9008 0.5952 0.062 Uiso 1 1 calc R U
C12 C -0.1305(2) 0.7677(2) 0.58128(16) 0.0551(5) Uani 1 1 d . .
H12 H -0.2274 0.8389 0.5481 0.066 Uiso 1 1 calc R U
C13 C -0.1086(2) 0.6245(2) 0.60308(15) 0.0522(5) Uani 1 1 d . .
H13 H -0.1916 0.5992 0.5851 0.063 Uiso 1 1 calc R U
C14 C 0.0357(2) 0.51847(19) 0.65147(14) 0.0436(4) Uani 1 1 d . .
H14 H 0.0480 0.4223 0.6666 0.052 Uiso 1 1 calc R U
C15 C 0.1630(2) 0.55297(17) 0.67803(13) 0.0352(4) Uani 1 1 d . .
C16 C 0.32198(19) 0.43306(16) 0.72977(13) 0.0337(4) Uani 1 1 d . .
C17 C 0.3815(2) 0.31076(17) 0.66547(14) 0.0371(4) Uani 1 1 d . .
C18 C 0.3209(2) 0.21218(18) 0.86625(15) 0.0415(4) Uani 1 1 d . .
C19 C 0.2950(2) 0.1154(2) 0.97361(18) 0.0589(5) Uani 1 1 d . .
H19 H 0.3214 0.0191 0.9769 0.071 Uiso 1 1 calc R U
C20 C 0.2282(3) 0.1670(3) 1.07610(18) 0.0686(6) Uani 1 1 d . .
H20 H 0.2088 0.1043 1.1496 0.082 Uiso 1 1 calc R U
C21 C 0.1899(3) 0.3088(3) 1.07164(17) 0.0643(6) Uani 1 1 d . .
H21 H 0.1467 0.3405 1.1421 0.077 Uiso 1 1 calc R U
C22 C 0.2149(2) 0.4052(2) 0.96314(15) 0.0498(5) Uani 1 1 d . .
H22 H 0.1868 0.5017 0.9601 0.060 Uiso 1 1 calc R U
C23 C 0.28196(19) 0.35629(17) 0.85982(13) 0.0369(4) Uani 1 1 d . .
C24 C 0.4335(3) 0.0503(2) 0.7208(2) 0.0709(6) Uani 1 1 d . .
H24A H 0.3332 0.0291 0.7223 0.106 Uiso 1 1 calc R U
H24B H 0.5050 -0.0242 0.7791 0.106 Uiso 1 1 calc R U
H24C H 0.4964 0.0555 0.6415 0.106 Uiso 1 1 calc R U
N1 N 0.38193(18) 0.18752(14) 0.75040(13) 0.0437(4) Uani 1 1 d . .
O1 O 0.2453(2) 0.86799(16) 0.6697(2) 0.1177(8) Uani 1 1 d . .
O2 O 0.42357(16) 0.32132(13) 0.55764(10) 0.0508(3) Uani 1 1 d . .

loop_
_atom_site_aniso_label
_atom_site_aniso_U_11
_atom_site_aniso_U_22
_atom_site_aniso_U_33
_atom_site_aniso_U_23
_atom_site_aniso_U_13
_atom_site_aniso_U_12
C1 0.0435(10) 0.0528(11) 0.0442(9) -0.0146(8) -0.0035(8) -0.0166(9)
C2 0.0435(11) 0.0527(11) 0.0674(12) -0.0190(9) -0.0015(9) -0.0112(9)
C3 0.0458(11) 0.0536(12) 0.0727(13) -0.0071(10) -0.0189(10) -0.0121(9)
C4 0.0616(13) 0.0730(14) 0.0560(12) -0.0148(10) -0.0229(10) -0.0154(11)
C5 0.0496(11) 0.0636(12) 0.0505(10) -0.0232(9) -0.0116(9) -0.0111(10)
C6 0.0358(9) 0.0415(9) 0.0427(9) -0.0123(7) -0.0030(7) -0.0190(7)
C7 0.0382(9) 0.0387(9) 0.0367(8) -0.0113(7) -0.0033(7) -0.0173(7)
C8 0.0476(10) 0.0464(10) 0.0649(11) -0.0227(9) -0.0081(9) -0.0209(9)
C9 0.0567(12) 0.0365(10) 0.0833(14) -0.0214(9) -0.0122(10) -0.0146(9)
C10 0.0438(10) 0.0378(9) 0.0386(8) -0.0097(7) -0.0030(7) -0.0127(8)
C11 0.0552(12) 0.0409(10) 0.0467(10) -0.0077(8) -0.0052(9) -0.0070(9)
C12 0.0460(11) 0.0616(13) 0.0426(10) -0.0097(9) -0.0130(8) -0.0017(9)
C13 0.0429(10) 0.0698(13) 0.0465(10) -0.0202(9) -0.0103(8) -0.0155(10)
C14 0.0437(10) 0.0494(10) 0.0419(9) -0.0135(8) -0.0074(7) -0.0177(8)
C15 0.0380(9) 0.0385(9) 0.0289(7) -0.0097(6) -0.0020(6) -0.0133(7)
C16 0.0378(9) 0.0340(8) 0.0328(8) -0.0097(6) -0.0046(6) -0.0148(7)
C17 0.0352(9) 0.0400(9) 0.0417(9) -0.0143(7) -0.0074(7) -0.0141(7)
C18 0.0354(9) 0.0432(10) 0.0462(9) -0.0031(7) -0.0115(7) -0.0167(8)
C19 0.0550(12) 0.0502(11) 0.0657(13) 0.0104(10) -0.0205(10) -0.0244(10)
C20 0.0577(13) 0.0878(17) 0.0436(11) 0.0144(11) -0.0094(9) -0.0301(12)
C21 0.0534(12) 0.0903(17) 0.0378(10) -0.0072(10) -0.0019(8) -0.0220(12)
C22 0.0453(10) 0.0615(12) 0.0379(9) -0.0127(8) -0.0026(8) -0.0148(9)
C23 0.0318(8) 0.0432(9) 0.0363(8) -0.0072(7) -0.0062(6) -0.0146(7)
C24 0.0880(16) 0.0398(11) 0.0929(16) -0.0232(11) -0.0319(13) -0.0140(11)
N1 0.0493(9) 0.0328(8) 0.0541(8) -0.0111(6) -0.0140(7) -0.0149(6)
O1 0.0976(13) 0.0385(9) 0.235(2) -0.0362(11) -0.0683(14) -0.0146(9)
O2 0.0592(8) 0.0577(8) 0.0425(7) -0.0229(6) -0.0040(6) -0.0207(6)

loop_
_atom_type_symbol
_atom_type_description
_atom_type_scat_dispersion_real
_atom_type_scat_dispersion_imag
_atom_type_scat_source
C C 0.0033 0.0016 'International Tables Vol C Tables 4.2.6.8 and 6.1.1.4'
H H 0.0000 0.0000 'International Tables Vol C Tables 4.2.6.8 and 6.1.1.4'
N N 0.0061 0.0033 'International Tables Vol C Tables 4.2.6.8 and 6.1.1.4'
O O 0.0106 0.0060 'International Tables Vol C Tables 4.2.6.8 and 6.1.1.4'

loop_
_geom_angle_atom_site_label_1
_geom_angle_atom_site_label_2
_geom_angle_atom_site_label_3
_geom_angle
C2 C1 C6 121.22(16)
C2 C1 H1 119.4
C6 C1 H1 119.4
C3 C2 C1 120.19(18)
C3 C2 H2 119.9
C1 C2 H2 119.9
C4 C3 C2 119.48(18)
C4 C3 H3 120.3
C2 C3 H3 120.3
C3 C4 C5 120.36(18)
C3 C4 H4 119.8
C5 C4 H4 119.8
C4 C5 C6 121.22(18)
C4 C5 H5 119.4
C6 C5 H5 119.4
C5 C6 C1 117.50(16)
C5 C6 C7 123.01(15)
C1 C6 C7 119.48(14)
C6 C7 C8 113.81(13)
C6 C7 C16 112.63(12)
C8 C7 C16 110.49(13)
C6 C7 H7 106.5
C8 C7 H7 106.5
C16 C7 H7 106.5
C9 C8 C7 112.81(14)
C9 C8 H8A 109.0
C7 C8 H8A 109.0
C9 C8 H8B 109.0
C7 C8 H8B 109.0
H8A C8 H8B 107.8
O1 C9 C10 120.86(19)
O1 C9 C8 121.01(18)
C10 C9 C8 118.12(15)
C15 C10 C11 119.62(16)
C15 C10 C9 121.17(15)
C11 C10 C9 119.18(16)
C12 C11 C10 120.98(17)
C12 C11 H11 119.5
C10 C11 H11 119.5
C11 C12 C13 119.48(17)
C11 C12 H12 120.3
C13 C12 H12 120.3
C12 C13 C14 120.39(17)
C12 C13 H13 119.8
C14 C13 H13 119.8
C13 C14 C15 121.14(17)
C13 C14 H14 119.4
C15 C14 H14 119.4
C14 C15 C10 118.37(15)
C14 C15 C16 119.76(14)
C10 C15 C16 121.86(14)
C23 C16 C15 112.08(12)
C23 C16 C17 101.70(12)
C15 C16 C17 109.66(12)
C23 C16 C7 114.86(12)
C15 C16 C7 111.09(12)
C17 C16 C7 106.82(12)
O2 C17 N1 125.42(15)
O2 C17 C16 126.29(14)
N1 C17 C16 108.28(13)
C19 C18 C23 121.96(17)
C19 C18 N1 128.30(17)
C23 C18 N1 109.71(14)
C18 C19 C20 117.48(19)
C18 C19 H19 121.3
C20 C19 H19 121.3
C21 C20 C19 121.38(18)
C21 C20 H20 119.3
C19 C20 H20 119.3
C20 C21 C22 120.59(19)
C20 C21 H21 119.7
C22 C21 H21 119.7
C23 C22 C21 119.14(19)
C23 C22 H22 120.4
C21 C22 H22 120.4
C22 C23 C18 119.43(15)
C22 C23 C16 131.81(15)
C18 C23 C16 108.74(13)
N1 C24 H24A 109.5
N1 C24 H24B 109.5
H24A C24 H24B 109.5
N1 C24 H24C 109.5
H24A C24 H24C 109.5
H24B C24 H24C 109.5
C17 N1 C18 111.47(13)
C17 N1 C24 122.75(15)
C18 N1 C24 125.74(15)

loop_
_geom_bond_atom_site_label_1
_geom_bond_atom_site_label_2
_geom_bond_distance
C1 C2 1.381(2)
C1 C6 1.389(2)
C1 H1 0.9300
C2 C3 1.373(3)
C2 H2 0.9300
C3 C4 1.373(3)
C3 H3 0.9300
C4 C5 1.379(3)
C4 H4 0.9300
C5 C6 1.387(2)
C5 H5 0.9300
C6 C7 1.517(2)
C7 C8 1.528(2)
C7 C16 1.559(2)
C7 H7 0.9800
C8 C9 1.496(3)
C8 H8A 0.9700
C8 H8B 0.9700
C9 O1 1.207(2)
C9 C10 1.476(3)
C10 C15 1.397(2)
C10 C11 1.400(2)
C11 C12 1.370(3)
C11 H11 0.9300
C12 C13 1.377(3)
C12 H12 0.9300
C13 C14 1.380(2)
C13 H13 0.9300
C14 C15 1.391(2)
C14 H14 0.9300
C15 C16 1.525(2)
C16 C23 1.515(2)
C16 C17 1.542(2)
C17 O2 1.2147(18)
C17 N1 1.356(2)
C18 C19 1.380(2)
C18 C23 1.388(2)
C18 N1 1.405(2)
C19 C20 1.383(3)
C19 H19 0.9300
C20 C21 1.371(3)
C20 H20 0.9300
C21 C22 1.385(3)
C21 H21 0.9300
C22 C23 1.378(2)
C22 H22 0.9300
C24 N1 1.454(2)
C24 H24A 0.9600
C24 H24B 0.9600
C24 H24C 0.9600

loop_
_geom_torsion_atom_site_label_1
_geom_torsion_atom_site_label_2
_geom_torsion_atom_site_label_3
_geom_torsion_atom_site_label_4
_geom_torsion
C6 C1 C2 C3 -1.1(3)
C1 C2 C3 C4 0.2(3)
C2 C3 C4 C5 0.5(3)
C3 C4 C5 C6 -0.3(3)
C4 C5 C6 C1 -0.5(3)
C4 C5 C6 C7 178.81(17)
C2 C1 C6 C5 1.2(2)
C2 C1 C6 C7 -178.16(15)
C5 C6 C7 C8 39.3(2)
C1 C6 C7 C8 -141.34(15)
C5 C6 C7 C16 -87.44(19)
C1 C6 C7 C16 91.90(17)
C6 C7 C8 C9 176.55(14)
C16 C7 C8 C9 -55.58(19)
C7 C8 C9 O1 -149.9(2)
C7 C8 C9 C10 31.6(2)
O1 C9 C10 C15 179.4(2)
C8 C9 C10 C15 -2.0(3)
O1 C9 C10 C11 -2.4(3)
C8 C9 C10 C11 176.11(16)
C15 C10 C11 C12 -0.1(2)
C9 C10 C11 C12 -178.30(16)
C10 C11 C12 C13 0.9(3)
C11 C12 C13 C14 -0.5(3)
C12 C13 C14 C15 -0.7(3)
C13 C14 C15 C10 1.5(2)
C13 C14 C15 C16 -179.14(14)
C11 C10 C15 C14 -1.1(2)
C9 C10 C15 C14 177.07(15)
C11 C10 C15 C16 179.60(14)
C9 C10 C15 C16 -2.3(2)
C14 C15 C16 C23 -71.73(17)
C10 C15 C16 C23 107.61(16)
C14 C15 C16 C17 40.44(18)
C10 C15 C16 C17 -140.22(14)
C14 C15 C16 C7 158.28(13)
C10 C15 C16 C7 -22.38(19)
C6 C7 C16 C23 50.20(17)
C8 C7 C16 C23 -78.32(17)
C6 C7 C16 C15 178.72(12)
C8 C7 C16 C15 50.20(16)
C6 C7 C16 C17 -61.73(16)
C8 C7 C16 C17 169.75(13)
C23 C16 C17 O2 177.96(15)
C15 C16 C17 O2 59.2(2)
C7 C16 C17 O2 -61.3(2)
C23 C16 C17 N1 -3.12(15)
C15 C16 C17 N1 -121.91(14)
C7 C16 C17 N1 117.62(13)
C23 C18 C19 C20 -0.1(3)
N1 C18 C19 C20 -177.99(17)
C18 C19 C20 C21 -0.3(3)
C19 C20 C21 C22 1.0(3)
C20 C21 C22 C23 -1.2(3)
C21 C22 C23 C18 0.8(2)
C21 C22 C23 C16 179.21(16)
C19 C18 C23 C22 -0.2(2)
N1 C18 C23 C22 178.09(14)
C19 C18 C23 C16 -178.92(15)
N1 C18 C23 C16 -0.66(18)
C15 C16 C23 C22 -59.3(2)
C17 C16 C23 C22 -176.31(17)
C7 C16 C23 C22 68.8(2)
C15 C16 C23 C18 119.28(14)
C17 C16 C23 C18 2.23(16)
C7 C16 C23 C18 -112.70(15)
O2 C17 N1 C18 -178.10(15)
C16 C17 N1 C18 2.97(17)
O2 C17 N1 C24 -0.4(3)
C16 C17 N1 C24 -179.31(16)
C19 C18 N1 C17 176.60(16)
C23 C18 N1 C17 -1.51(18)
C19 C18 N1 C24 -1.0(3)
C23 C18 N1 C24 -179.15(16)
